data_7151805
loop_
_publ_author_name
'Yella, Ramesh'
'Khatun, Nilufa'
'Rout, Saroj Kumar'
'Patel, Bhisma K.'

_publ_section_title
;
 Tandem regioselective synthesis of tetrazoles and related heterocycles
 using iodine.
;
_journal_issue 9
_journal_name_full 'Organic &amp; biomolecular chemistry'
_journal_page_first 3235
_journal_page_last 3245
_journal_paper_doi 10.1039/c0ob01007c
_journal_volume 9
_journal_year 2011
_chemical_formula_moiety 'C7 H6 Cl N5'
_chemical_formula_sum 'C7 H6 Cl N5'
_chemical_formula_weight 195.62
_chemical_name_systematic
;
?
;
_space_group_IT_number 14
_symmetry_cell_setting monoclinic
_symmetry_space_group_name_Hall '-P 2ybc'
_symmetry_space_group_name_H-M 'P 1 21/c 1'
_atom_sites_solution_hydrogens geom
_atom_sites_solution_primary direct
_atom_sites_solution_secondary difmap
_audit_creation_method SHELXL-97
_cell_angle_alpha 90.00
_cell_angle_beta 108.708(2)
_cell_angle_gamma 90.00
_cell_formula_units_Z 4
_cell_length_a 10.7905(4)
_cell_length_b 7.4830(3)
_cell_length_c 11.7242(4)
_cell_measurement_reflns_used 4771
_cell_measurement_temperature 296(2)
_cell_measurement_theta_max 28.290
_cell_measurement_theta_min 2.23
_cell_volume 896.66(6)
_computing_cell_refinement 'Bruker SMART'
_computing_data_collection 'Bruker SMART'
_computing_data_reduction 'Bruker SAINT'
_computing_molecular_graphics 'Bruker SHELXTL'
_computing_publication_material 'Bruker SHELXTL'
_computing_structure_refinement 'Bruker SHELXTL'
_computing_structure_solution 'Bruker SHELXTL'
_diffrn_ambient_temperature 296(2)
_diffrn_measured_fraction_theta_full 0.994
_diffrn_measured_fraction_theta_max 0.994
_diffrn_measurement_device_type 'CCD area detector'
_diffrn_measurement_method 'phi and omega scans'
_diffrn_radiation_monochromator graphite
_diffrn_radiation_source 'fine-focus sealed tube'
_diffrn_radiation_type MoK\a
_diffrn_radiation_wavelength 0.71073
_diffrn_reflns_av_R_equivalents 0.0554
_diffrn_reflns_av_sigmaI/netI 0.0280
_diffrn_reflns_limit_h_max 14
_diffrn_reflns_limit_h_min -14
_diffrn_reflns_limit_k_max 9
_diffrn_reflns_limit_k_min -7
_diffrn_reflns_limit_l_max 15
_diffrn_reflns_limit_l_min -15
_diffrn_reflns_number 9085
_diffrn_reflns_theta_full 28.35
_diffrn_reflns_theta_max 28.35
_diffrn_reflns_theta_min 1.99
_exptl_absorpt_coefficient_mu 0.384
_exptl_absorpt_correction_T_max 0.908
_exptl_absorpt_correction_T_min 0.851
_exptl_absorpt_correction_type multi-scan
_exptl_absorpt_process_details multi-scan
_exptl_crystal_colour yellow
_exptl_crystal_density_diffrn 1.449
_exptl_crystal_density_meas 1.449
_exptl_crystal_density_method 'not measured'
_exptl_crystal_description Plate
_exptl_crystal_F_000 400
_exptl_crystal_size_max 0.45
_exptl_crystal_size_mid 0.35
_exptl_crystal_size_min 0.25
_refine_diff_density_max 0.419
_refine_diff_density_min -0.490
_refine_diff_density_rms 0.051
_refine_ls_extinction_method none
_refine_ls_goodness_of_fit_ref 1.022
_refine_ls_hydrogen_treatment constr
_refine_ls_matrix_type full
_refine_ls_number_parameters 118
_refine_ls_number_reflns 2123
_refine_ls_number_restraints 0
_refine_ls_restrained_S_all 1.022
_refine_ls_R_factor_all 0.0726
_refine_ls_R_factor_gt 0.0547
_refine_ls_shift/su_max 0.000
_refine_ls_shift/su_mean 0.000
_refine_ls_structure_factor_coef Fsqd
_refine_ls_weighting_details 'calc w=1/[\s^2^(Fo^2^)+(0.1500P)^2^+0.0000P] where P=(Fo^2^+2Fc^2^)/3'
_refine_ls_weighting_scheme calc
_refine_ls_wR_factor_gt 0.1932
_refine_ls_wR_factor_ref 0.2112
_reflns_number_gt 1490
_reflns_number_total 2232
_reflns_threshold_expression >2sigma(I)
_cod_data_source_file c0ob01007c.txt
_cod_data_source_block 3b
_cod_depositor_comments
;
The following automatic conversions were performed:
'_symmetry_cell_setting' value 'Monoclinic' changed to 'monoclinic'
according to '/home/saulius/struct/CIF-dictionaries/cif_core.dic'
dictionary named 'cif_core.dic' version 2.4.1 from 2010-06-29.

Automatic conversion script
Id: cif_fix_enum 1555 2011-01-17 13:19:09Z saulius 
;
_cod_original_sg_symbol_H-M P21/c
_cod_database_code 7151805

loop_
_symmetry_equiv_pos_as_xyz
'x, y, z'
'-x, y+1/2, -z+1/2'
'-x, -y, -z'
'x, -y-1/2, z-1/2'

loop_
_atom_site_label
_atom_site_type_symbol
_atom_site_fract_x
_atom_site_fract_y
_atom_site_fract_z
_atom_site_U_iso_or_equiv
_atom_site_adp_type
_atom_site_occupancy
_atom_site_symmetry_multiplicity
_atom_site_calc_flag
_atom_site_refinement_flags
_atom_site_disorder_assembly
_atom_site_disorder_group
Cl1 Cl 0.08052(9) 0.17463(11) 0.05983(9) 0.1119(5) Uani 1 1 d . . .
N1 N 0.29927(17) 0.3603(2) 0.00226(13) 0.0447(4) Uani 1 1 d . . .
C1 C 0.24822(18) 0.4486(2) 0.08529(16) 0.0434(5) Uani 1 1 d . . .
C7 C 0.37668(19) 0.2154(3) 0.01635(14) 0.0434(5) Uani 1 1 d . . .
N2 N 0.2890(2) 0.4364(3) -0.10681(15) 0.0621(6) Uani 1 1 d . . .
N4 N 0.41343(18) 0.1982(2) -0.08126(14) 0.0541(5) Uani 1 1 d . . .
N3 N 0.3566(2) 0.3370(3) -0.15340(16) 0.0641(6) Uani 1 1 d . . .
C2 C 0.1489(2) 0.3734(3) 0.1201(2) 0.0621(6) Uani 1 1 d . . .
C6 C 0.2999(2) 0.6101(3) 0.1323(2) 0.0633(6) Uani 1 1 d . . .
H5 H 0.3649 0.6626 0.1072 0.076 Uiso 1 1 calc R . .
C3 C 0.1065(3) 0.4601(4) 0.2051(3) 0.0860(9) Uani 1 1 d . . .
H8 H 0.0397 0.4106 0.2290 0.103 Uiso 1 1 calc R . .
C4 C 0.1624(3) 0.6185(4) 0.2544(3) 0.0876(9) Uani 1 1 d . . .
H7 H 0.1360 0.6736 0.3138 0.105 Uiso 1 1 calc R . .
C5 C 0.2566(3) 0.6950(3) 0.2162(3) 0.0823(9) Uani 1 1 d . . .
H6 H 0.2916 0.8051 0.2471 0.099 Uiso 1 1 calc R . .
N5 N 0.4106(2) 0.1082(3) 0.11108(15) 0.0670(6) Uani 1 1 d . . .
H3A H 0.4607 0.0180 0.1130 0.080 Uiso 1 1 calc R . .
H3B H 0.3826 0.1286 0.1707 0.080 Uiso 1 1 calc R . .

loop_
_atom_site_aniso_label
_atom_site_aniso_U_11
_atom_site_aniso_U_22
_atom_site_aniso_U_33
_atom_site_aniso_U_23
_atom_site_aniso_U_13
_atom_site_aniso_U_12
Cl1 0.1143(8) 0.0995(8) 0.1485(8) -0.0557(5) 0.0790(6) -0.0660(5)
N1 0.0608(10) 0.0386(9) 0.0444(8) 0.0036(6) 0.0302(7) 0.0048(7)
C1 0.0507(10) 0.0365(11) 0.0504(9) -0.0037(8) 0.0266(8) 0.0003(8)
C7 0.0573(11) 0.0409(11) 0.0391(9) 0.0000(7) 0.0253(7) 0.0067(8)
N2 0.0915(14) 0.0561(12) 0.0520(9) 0.0165(8) 0.0415(9) 0.0150(10)
N4 0.0742(13) 0.0579(12) 0.0415(8) 0.0051(7) 0.0344(8) 0.0115(9)
N3 0.0930(15) 0.0636(13) 0.0496(9) 0.0150(8) 0.0425(10) 0.0157(10)
C2 0.0617(13) 0.0575(14) 0.0825(15) -0.0157(11) 0.0444(12) -0.0139(11)
C6 0.0728(15) 0.0458(14) 0.0828(15) -0.0147(11) 0.0410(12) -0.0099(11)
C3 0.0823(18) 0.091(2) 0.114(2) -0.0223(16) 0.0725(17) -0.0083(15)
C4 0.099(2) 0.081(2) 0.103(2) -0.0317(15) 0.0613(18) 0.0067(17)
C5 0.100(2) 0.0568(17) 0.103(2) -0.0345(14) 0.0505(17) -0.0072(14)
N5 0.1042(16) 0.0651(13) 0.0480(9) 0.0161(8) 0.0471(10) 0.0368(11)

loop_
_atom_type_symbol
_atom_type_description
_atom_type_scat_dispersion_real
_atom_type_scat_dispersion_imag
_atom_type_scat_source
C C 0.0033 0.0016 'International Tables Vol C Tables 4.2.6.8 and 6.1.1.4'
H H 0.0000 0.0000 'International Tables Vol C Tables 4.2.6.8 and 6.1.1.4'
N N 0.0061 0.0033 'International Tables Vol C Tables 4.2.6.8 and 6.1.1.4'
Cl Cl 0.1484 0.1585 'International Tables Vol C Tables 4.2.6.8 and 6.1.1.4'

loop_
_geom_angle_atom_site_label_1
_geom_angle_atom_site_label_2
_geom_angle_atom_site_label_3
_geom_angle
_geom_angle_site_symmetry_1
_geom_angle_site_symmetry_3
_geom_angle_publ_flag
C7 N1 N2 108.07(14) . . ?
C7 N1 C1 130.54(15) . . ?
N2 N1 C1 120.74(16) . . ?
C6 C1 C2 119.57(18) . . ?
C6 C1 N1 119.15(17) . . ?
C2 C1 N1 121.27(18) . . ?
N5 C7 N4 125.71(17) . . ?
N5 C7 N1 125.82(15) . . ?
N4 C7 N1 108.47(15) . . ?
N3 N2 N1 105.67(16) . . ?
C7 N4 N3 105.18(15) . . ?
N2 N3 N4 112.60(15) . . ?
C1 C2 C3 119.2(2) . . ?
C1 C2 Cl1 120.27(16) . . ?
C3 C2 Cl1 120.51(18) . . ?
C1 C6 C5 120.6(2) . . ?
C4 C3 C2 120.4(2) . . ?
C5 C4 C3 120.0(2) . . ?
C4 C5 C6 120.1(2) . . ?

loop_
_geom_bond_atom_site_label_1
_geom_bond_atom_site_label_2
_geom_bond_distance
_geom_bond_site_symmetry_2
_geom_bond_publ_flag
Cl1 C2 1.709(2) . ?
N1 C7 1.346(2) . ?
N1 N2 1.3714(19) . ?
N1 C1 1.425(2) . ?
C1 C6 1.371(3) . ?
C1 C2 1.384(3) . ?
C7 N5 1.323(2) . ?
C7 N4 1.3322(19) . ?
N2 N3 1.280(2) . ?
N4 N3 1.356(2) . ?
C2 C3 1.384(3) . ?
C6 C5 1.373(3) . ?
C3 C4 1.370(4) . ?
C4 C5 1.361(4) . ?

loop_
_cod_related_entry_id
_cod_related_entry_database
_cod_related_entry_code
1 ChemSpider 286198
